data_7130181
loop_
_publ_author_name
'Batabyal, Monojit'
'Jain, Saket'
'Upadhyay, Aditya'
'Raju, Saravanan'
'Kumar, Sangit'

_publ_section_title
;
 A base-free copper-assisted synthesis of C2-symmetric spirotelluranes and
 biaryls based on divergent stoichiometry of Na2Te
;
_journal_name_full 'Chemical Communications'
_journal_paper_doi 10.1039/D2CC02181A
_journal_year 2022
_chemical_formula_sum 'C29 H24 Cl2 N2 O2 Te'
_chemical_formula_weight 631.00
_space_group_crystal_system triclinic
_space_group_IT_number 2
_space_group_name_Hall '-P 1'
_space_group_name_H-M_alt 'P -1'
_atom_sites_solution_hydrogens geom
_audit_creation_method SHELXL-2018/3
_audit_update_record
;
2022-03-08 deposited with the CCDC.	2022-05-23 downloaded from the CCDC.
;
_cell_angle_alpha 79.731(5)
_cell_angle_beta 85.169(5)
_cell_angle_gamma 88.589(5)
_cell_formula_units_Z 2
_cell_length_a 9.0873(12)
_cell_length_b 9.2550(11)
_cell_length_c 15.856(2)
_cell_measurement_reflns_used 9978
_cell_measurement_temperature 140(2)
_cell_measurement_theta_max 30.42
_cell_measurement_theta_min 2.25
_cell_volume 1307.5(3)
_computing_cell_refinement 'Bruker SAINT'
_computing_data_collection 'Bruker APEX2'
_computing_data_reduction 'Bruker SAINT'
_computing_molecular_graphics 'Bruker SHELXTL'
_computing_publication_material 'Bruker SHELXTL'
_computing_structure_refinement 'SHELXL-2018/3 (Sheldrick, 2018)'
_computing_structure_solution 'SHELXT 2018/2 (Sheldrick, 2018)'
_diffrn_ambient_temperature 140(2)
_diffrn_measured_fraction_theta_full 0.994
_diffrn_measured_fraction_theta_max 0.981
_diffrn_measurement_device_type 'Bruker APEX-II CCD'
_diffrn_measurement_method '\f and \w scans'
_diffrn_radiation_type MoK\a
_diffrn_radiation_wavelength 0.71073
_diffrn_reflns_av_R_equivalents 0.0622
_diffrn_reflns_av_unetI/netI 0.0517
_diffrn_reflns_Laue_measured_fraction_full 0.994
_diffrn_reflns_Laue_measured_fraction_max 0.981
_diffrn_reflns_limit_h_max 12
_diffrn_reflns_limit_h_min -12
_diffrn_reflns_limit_k_max 13
_diffrn_reflns_limit_k_min -11
_diffrn_reflns_limit_l_max 22
_diffrn_reflns_limit_l_min -22
_diffrn_reflns_number 33537
_diffrn_reflns_point_group_measured_fraction_full 0.994
_diffrn_reflns_point_group_measured_fraction_max 0.981
_diffrn_reflns_theta_full 25.242
_diffrn_reflns_theta_max 30.558
_diffrn_reflns_theta_min 2.249
_exptl_absorpt_coefficient_mu 1.372
_exptl_absorpt_correction_T_max 0.7461
_exptl_absorpt_correction_T_min 0.5717
_exptl_absorpt_correction_type multi-scan
_exptl_absorpt_process_details 'SADABS 2014/5'
_exptl_crystal_colour YELLOW
_exptl_crystal_density_diffrn 1.603
_exptl_crystal_description NEEDLE
_exptl_crystal_F_000 628
_exptl_crystal_size_max 0.058
_exptl_crystal_size_mid 0.026
_exptl_crystal_size_min 0.021
_refine_diff_density_max 0.859
_refine_diff_density_min -1.089
_refine_diff_density_rms 0.117
_refine_ls_extinction_method none
_refine_ls_goodness_of_fit_ref 1.068
_refine_ls_hydrogen_treatment constr
_refine_ls_matrix_type full
_refine_ls_number_parameters 331
_refine_ls_number_reflns 7852
_refine_ls_number_restraints 0
_refine_ls_restrained_S_all 1.068
_refine_ls_R_factor_all 0.0580
_refine_ls_R_factor_gt 0.0405
_refine_ls_shift/su_max 0.001
_refine_ls_shift/su_mean 0.000
_refine_ls_structure_factor_coef Fsqd
_refine_ls_weighting_details 'w=1/[\s^2^(Fo^2^)+(0.0379P)^2^+1.0297P] where P=(Fo^2^+2Fc^2^)/3'
_refine_ls_weighting_scheme calc
_refine_ls_wR_factor_gt 0.0872
_refine_ls_wR_factor_ref 0.0951
_reflns_Friedel_coverage 0.000
_reflns_number_gt 6453
_reflns_number_total 7852
_reflns_threshold_expression 'I > 2\s(I)'
_cod_data_source_file d2cc02181a2.cif
_cod_data_source_block shelx_CCDC3
_cod_database_code 7130181
_shelx_shelxl_version_number 2018/3
_shelx_space_group_comment
;
The symmetry employed for this shelxl refinement is uniquely defined
by the following loop, which should always be used as a source of
symmetry information in preference to the above space-group names.
They are only intended as comments.
;

loop_
_space_group_symop_operation_xyz
'x, y, z'
'-x, -y, -z'

loop_
_atom_site_label
_atom_site_type_symbol
_atom_site_fract_x
_atom_site_fract_y
_atom_site_fract_z
_atom_site_U_iso_or_equiv
_atom_site_adp_type
_atom_site_occupancy
_atom_site_site_symmetry_order
_atom_site_calc_flag
_atom_site_refinement_flags_posn
_atom_site_refinement_flags_adp
_atom_site_refinement_flags_occupancy
_atom_site_disorder_assembly
_atom_site_disorder_group
Te1 Te 0.65076(2) 0.61785(2) 0.32141(2) 0.02901(6) Uani 1 1 d . . . . .
O1 O 0.8177(3) 0.6582(3) 0.55703(14) 0.0546(6) Uani 1 1 d . . . . .
O2 O 0.7083(3) 0.6880(3) 0.05060(13) 0.0490(6) Uani 1 1 d . . . . .
N1 N 0.7422(3) 0.5529(3) 0.44673(14) 0.0320(5) Uani 1 1 d . . . . .
N2 N 0.6200(3) 0.7067(3) 0.18829(14) 0.0326(5) Uani 1 1 d . . . . .
C1 C 0.7403(3) 0.8159(3) 0.34033(17) 0.0304(5) Uani 1 1 d . . . . .
C2 C 0.7430(4) 0.9464(3) 0.28151(19) 0.0394(6) Uani 1 1 d . . . . .
H2 H 0.705612 0.951190 0.226895 0.047 Uiso 1 1 calc R U . . .
C3 C 0.8018(4) 1.0701(3) 0.3043(2) 0.0475(8) Uani 1 1 d . . . . .
H3 H 0.805307 1.160396 0.264880 0.057 Uiso 1 1 calc R U . . .
C4 C 0.8553(4) 1.0619(4) 0.3843(2) 0.0471(7) Uani 1 1 d . . . . .
H4 H 0.894796 1.146961 0.399510 0.056 Uiso 1 1 calc R U . . .
C5 C 0.8517(4) 0.9314(4) 0.4421(2) 0.0416(7) Uani 1 1 d . . . . .
H5 H 0.888578 0.926977 0.496787 0.050 Uiso 1 1 calc R U . . .
C6 C 0.7944(3) 0.8067(3) 0.42048(18) 0.0325(6) Uani 1 1 d . . . . .
C7 C 0.7872(3) 0.6646(3) 0.48226(17) 0.0345(6) Uani 1 1 d . . . . .
C8 C 0.7209(3) 0.4094(3) 0.49627(17) 0.0319(6) Uani 1 1 d . . . . .
C9 C 0.8206(4) 0.3473(4) 0.55478(19) 0.0420(7) Uani 1 1 d . . . . .
H9 H 0.904951 0.401041 0.562143 0.050 Uiso 1 1 calc R U . . .
C10 C 0.7977(4) 0.2073(4) 0.6025(2) 0.0464(8) Uani 1 1 d . . . . .
H10 H 0.866278 0.167514 0.642755 0.056 Uiso 1 1 calc R U . . .
C11 C 0.6781(4) 0.1249(4) 0.5930(2) 0.0444(7) Uani 1 1 d . . . . .
C12 C 0.5824(4) 0.1844(4) 0.5323(2) 0.0431(7) Uani 1 1 d . . . . .
H12 H 0.501429 0.127939 0.522904 0.052 Uiso 1 1 calc R U . . .
C13 C 0.6020(3) 0.3254(3) 0.48471(19) 0.0377(6) Uani 1 1 d . . . . .
H13 H 0.533764 0.364218 0.444104 0.045 Uiso 1 1 calc R U . . .
C14 C 0.6534(5) -0.0262(4) 0.6478(3) 0.0625(10) Uani 1 1 d . . . . .
H14A H 0.744090 -0.085090 0.644610 0.094 Uiso 1 1 calc R U . . .
H14B H 0.573165 -0.074916 0.626586 0.094 Uiso 1 1 calc R U . . .
H14C H 0.626898 -0.015844 0.707698 0.094 Uiso 1 1 calc R U . . .
C15 C 0.8399(3) 0.5360(3) 0.25738(17) 0.0298(5) Uani 1 1 d . . . . .
C16 C 0.9519(3) 0.4533(3) 0.29670(19) 0.0366(6) Uani 1 1 d . . . . .
H16 H 0.948975 0.428151 0.357572 0.044 Uiso 1 1 calc R U . . .
C17 C 1.0687(4) 0.4079(4) 0.2451(2) 0.0454(7) Uani 1 1 d . . . . .
H17 H 1.146446 0.350508 0.271003 0.055 Uiso 1 1 calc R U . . .
C18 C 1.0733(4) 0.4451(4) 0.1569(2) 0.0482(8) Uani 1 1 d . . . . .
H18 H 1.153220 0.411846 0.122507 0.058 Uiso 1 1 calc R U . . .
C19 C 0.9621(4) 0.5307(4) 0.1179(2) 0.0439(7) Uani 1 1 d . . . . .
H19 H 0.966944 0.557993 0.057082 0.053 Uiso 1 1 calc R U . . .
C20 C 0.8436(3) 0.5762(3) 0.16827(17) 0.0324(6) Uani 1 1 d . . . . .
C21 C 0.7176(3) 0.6647(3) 0.12857(17) 0.0326(6) Uani 1 1 d . . . . .
C22 C 0.4845(3) 0.7812(3) 0.16609(17) 0.0324(6) Uani 1 1 d . . . . .
C23 C 0.4857(4) 0.9192(3) 0.11568(19) 0.0401(7) Uani 1 1 d . . . . .
H23 H 0.577007 0.964012 0.093066 0.048 Uiso 1 1 calc R U . . .
C24 C 0.3533(4) 0.9929(4) 0.0979(2) 0.0467(7) Uani 1 1 d . . . . .
H24 H 0.355286 1.087597 0.062886 0.056 Uiso 1 1 calc R U . . .
C25 C 0.2189(4) 0.9304(4) 0.1305(2) 0.0453(7) Uani 1 1 d . . . . .
C26 C 0.2195(4) 0.7920(4) 0.1801(2) 0.0467(7) Uani 1 1 d . . . . .
H26 H 0.128120 0.747263 0.202682 0.056 Uiso 1 1 calc R U . . .
C27 C 0.3504(3) 0.7163(4) 0.1980(2) 0.0412(7) Uani 1 1 d . . . . .
H27 H 0.348154 0.620628 0.231799 0.049 Uiso 1 1 calc R U . . .
C28 C 0.0763(5) 1.0132(6) 0.1114(3) 0.0764(13) Uani 1 1 d . . . . .
H28A H 0.042647 1.061985 0.159720 0.115 Uiso 1 1 calc R U . . .
H28B H 0.000854 0.944182 0.103231 0.115 Uiso 1 1 calc R U . . .
H28C H 0.092951 1.086877 0.059053 0.115 Uiso 1 1 calc R U . . .
Cl Cl 0.5047(12) 0.3554(10) 0.1400(8) 0.0992(17) Uani 0.465(12) 1 d . . P A 2
Cl1 Cl 0.5124(10) 0.3173(9) 0.1717(7) 0.0992(17) Uani 0.535(12) 1 d . . P A 1
Cl2S Cl 0.76717(16) 0.23190(15) 0.06413(9) 0.0861(4) Uani 1 1 d . . . . .
C1S C 0.6169(7) 0.3319(6) 0.0526(3) 0.0939(19) Uani 1 1 d . . . . .
H1SC H 0.556774 0.288906 0.014271 0.113 Uiso 0.465(12) 1 calc R U P A 2
H1SD H 0.646861 0.430656 0.021721 0.113 Uiso 0.465(12) 1 calc R U P A 2
H1SA H 0.553376 0.294243 0.013814 0.113 Uiso 0.535(12) 1 calc R U P A 1
H1SB H 0.641794 0.435218 0.028144 0.113 Uiso 0.535(12) 1 calc R U P A 1

loop_
_atom_site_aniso_label
_atom_site_aniso_U_11
_atom_site_aniso_U_22
_atom_site_aniso_U_33
_atom_site_aniso_U_23
_atom_site_aniso_U_13
_atom_site_aniso_U_12
Te1 0.03031(10) 0.03394(10) 0.02305(9) -0.00422(6) -0.00473(6) -0.00319(6)
O1 0.0827(18) 0.0538(14) 0.0311(11) -0.0098(10) -0.0222(11) 0.0028(13)
O2 0.0610(14) 0.0612(15) 0.0246(10) -0.0070(10) -0.0063(9) 0.0092(11)
N1 0.0353(12) 0.0373(12) 0.0228(10) -0.0027(9) -0.0041(9) 0.0000(9)
N2 0.0338(12) 0.0399(13) 0.0245(10) -0.0044(9) -0.0084(9) 0.0017(10)
C1 0.0317(13) 0.0320(13) 0.0288(12) -0.0083(10) -0.0026(10) -0.0003(10)
C2 0.0488(17) 0.0376(15) 0.0320(14) -0.0052(12) -0.0060(12) -0.0013(13)
C3 0.063(2) 0.0327(15) 0.0474(18) -0.0066(14) -0.0073(16) -0.0026(14)
C4 0.056(2) 0.0387(16) 0.0501(18) -0.0161(14) -0.0084(15) -0.0035(14)
C5 0.0435(16) 0.0459(17) 0.0393(15) -0.0155(13) -0.0096(13) -0.0014(13)
C6 0.0316(13) 0.0362(14) 0.0314(13) -0.0106(11) -0.0037(10) 0.0008(11)
C7 0.0361(14) 0.0398(15) 0.0286(13) -0.0067(11) -0.0068(11) 0.0010(11)
C8 0.0309(13) 0.0374(14) 0.0259(12) -0.0032(11) 0.0019(10) 0.0004(11)
C9 0.0411(16) 0.0477(17) 0.0351(15) -0.0009(13) -0.0051(12) 0.0010(13)
C10 0.0528(19) 0.0497(18) 0.0321(14) 0.0033(13) -0.0025(13) 0.0097(15)
C11 0.0535(19) 0.0400(16) 0.0349(15) -0.0013(13) 0.0107(13) 0.0064(14)
C12 0.0421(16) 0.0399(16) 0.0461(17) -0.0096(14) 0.0082(13) -0.0025(13)
C13 0.0351(14) 0.0401(15) 0.0372(15) -0.0062(12) -0.0018(12) 0.0032(12)
C14 0.083(3) 0.0447(19) 0.051(2) 0.0069(16) 0.0124(19) 0.0038(18)
C15 0.0343(13) 0.0292(12) 0.0278(12) -0.0086(10) -0.0057(10) -0.0024(10)
C16 0.0404(15) 0.0341(14) 0.0355(14) -0.0045(12) -0.0087(12) 0.0012(12)
C17 0.0390(16) 0.0414(17) 0.0560(19) -0.0084(15) -0.0068(14) 0.0074(13)
C18 0.0427(17) 0.055(2) 0.0486(18) -0.0174(16) 0.0003(14) 0.0089(15)
C19 0.0469(17) 0.0512(18) 0.0355(15) -0.0154(14) 0.0022(13) 0.0007(14)
C20 0.0352(14) 0.0341(14) 0.0296(12) -0.0090(11) -0.0042(11) -0.0032(11)
C21 0.0376(14) 0.0354(14) 0.0257(12) -0.0061(11) -0.0055(10) -0.0034(11)
C22 0.0373(14) 0.0358(14) 0.0254(12) -0.0063(10) -0.0086(10) -0.0005(11)
C23 0.0424(16) 0.0421(16) 0.0342(14) 0.0004(12) -0.0065(12) -0.0050(13)
C24 0.0547(19) 0.0416(17) 0.0426(17) -0.0016(14) -0.0124(15) 0.0062(14)
C25 0.0434(17) 0.056(2) 0.0388(16) -0.0140(14) -0.0103(13) 0.0119(15)
C26 0.0361(16) 0.057(2) 0.0473(18) -0.0100(15) -0.0023(13) -0.0023(14)
C27 0.0421(16) 0.0404(16) 0.0402(15) -0.0032(13) -0.0058(13) -0.0035(13)
C28 0.059(3) 0.091(3) 0.078(3) -0.011(3) -0.014(2) 0.031(2)
Cl 0.0779(13) 0.064(3) 0.159(6) -0.029(3) -0.010(3) 0.004(2)
Cl1 0.0779(13) 0.064(3) 0.159(6) -0.029(3) -0.010(3) 0.004(2)
Cl2S 0.0906(9) 0.0810(8) 0.0894(9) -0.0200(7) -0.0095(7) -0.0083(7)
C1S 0.142(5) 0.064(3) 0.080(3) 0.003(2) -0.055(3) -0.037(3)

loop_
_atom_type_symbol
_atom_type_description
_atom_type_scat_dispersion_real
_atom_type_scat_dispersion_imag
_atom_type_scat_source
C C 0.0033 0.0016 'International Tables Vol C Tables 4.2.6.8 and 6.1.1.4'
H H 0.0000 0.0000 'International Tables Vol C Tables 4.2.6.8 and 6.1.1.4'
Cl Cl 0.1484 0.1585 'International Tables Vol C Tables 4.2.6.8 and 6.1.1.4'
N N 0.0061 0.0033 'International Tables Vol C Tables 4.2.6.8 and 6.1.1.4'
O O 0.0106 0.0060 'International Tables Vol C Tables 4.2.6.8 and 6.1.1.4'
Te Te -0.5308 1.6751 'International Tables Vol C Tables 4.2.6.8 and 6.1.1.4'

loop_
_geom_angle_atom_site_label_1
_geom_angle_atom_site_label_2
_geom_angle_atom_site_label_3
_geom_angle
_geom_angle_site_symmetry_1
_geom_angle_site_symmetry_3
_geom_angle_publ_flag
C1 Te1 C15 98.14(10) . . ?
C1 Te1 N2 91.86(10) . . ?
C15 Te1 N2 78.22(9) . . ?
C1 Te1 N1 77.87(10) . . ?
C15 Te1 N1 91.45(9) . . ?
N2 Te1 N1 164.36(9) . . ?
C7 N1 C8 121.3(2) . . ?
C7 N1 Te1 115.31(18) . . ?
C8 N1 Te1 121.60(18) . . ?
C21 N2 C22 121.9(2) . . ?
C21 N2 Te1 117.05(17) . . ?
C22 N2 Te1 119.75(17) . . ?
C2 C1 C6 121.6(3) . . ?
C2 C1 Te1 125.1(2) . . ?
C6 C1 Te1 113.3(2) . . ?
C1 C2 C3 118.5(3) . . ?
C4 C3 C2 120.2(3) . . ?
C5 C4 C3 120.6(3) . . ?
C4 C5 C6 120.2(3) . . ?
C5 C6 C1 119.0(3) . . ?
C5 C6 C7 121.2(3) . . ?
C1 C6 C7 119.8(3) . . ?
O1 C7 N1 126.7(3) . . ?
O1 C7 C6 120.8(3) . . ?
N1 C7 C6 112.5(2) . . ?
C13 C8 C9 118.1(3) . . ?
C13 C8 N1 120.4(2) . . ?
C9 C8 N1 121.4(3) . . ?
C10 C9 C8 120.5(3) . . ?
C11 C10 C9 121.7(3) . . ?
C10 C11 C12 117.7(3) . . ?
C10 C11 C14 120.6(3) . . ?
C12 C11 C14 121.7(3) . . ?
C11 C12 C13 121.5(3) . . ?
C8 C13 C12 120.4(3) . . ?
C16 C15 C20 121.6(3) . . ?
C16 C15 Te1 125.6(2) . . ?
C20 C15 Te1 112.80(19) . . ?
C15 C16 C17 118.4(3) . . ?
C18 C17 C16 120.8(3) . . ?
C17 C18 C19 120.5(3) . . ?
C18 C19 C20 119.6(3) . . ?
C19 C20 C15 119.1(3) . . ?
C19 C20 C21 121.4(3) . . ?
C15 C20 C21 119.5(2) . . ?
O2 C21 N2 126.5(3) . . ?
O2 C21 C20 121.5(3) . . ?
N2 C21 C20 112.0(2) . . ?
C23 C22 C27 119.4(3) . . ?
C23 C22 N2 120.8(3) . . ?
C27 C22 N2 119.8(3) . . ?
C22 C23 C24 120.1(3) . . ?
C25 C24 C23 121.1(3) . . ?
C26 C25 C24 118.1(3) . . ?
C26 C25 C28 121.6(4) . . ?
C24 C25 C28 120.3(4) . . ?
C25 C26 C27 121.6(3) . . ?
C22 C27 C26 119.7(3) . . ?
Cl2S C1S Cl 120.1(4) . . ?
Cl2S C1S Cl1 106.2(4) . . ?

loop_
_geom_bond_atom_site_label_1
_geom_bond_atom_site_label_2
_geom_bond_distance
_geom_bond_site_symmetry_2
_geom_bond_publ_flag
Te1 C1 2.103(3) . ?
Te1 C15 2.115(3) . ?
Te1 N2 2.163(2) . ?
Te1 N1 2.197(2) . ?
O1 C7 1.231(3) . ?
O2 C21 1.226(3) . ?
N1 C7 1.349(4) . ?
N1 C8 1.426(4) . ?
N2 C21 1.345(4) . ?
N2 C22 1.435(3) . ?
C1 C2 1.387(4) . ?
C1 C6 1.389(4) . ?
C2 C3 1.392(4) . ?
C3 C4 1.385(5) . ?
C4 C5 1.379(5) . ?
C5 C6 1.386(4) . ?
C6 C7 1.493(4) . ?
C8 C13 1.390(4) . ?
C8 C9 1.392(4) . ?
C9 C10 1.390(5) . ?
C10 C11 1.376(5) . ?
C11 C12 1.384(5) . ?
C11 C14 1.520(5) . ?
C12 C13 1.393(4) . ?
C15 C16 1.381(4) . ?
C15 C20 1.393(4) . ?
C16 C17 1.388(5) . ?
C17 C18 1.377(5) . ?
C18 C19 1.386(5) . ?
C19 C20 1.388(4) . ?
C20 C21 1.506(4) . ?
C22 C23 1.381(4) . ?
C22 C27 1.387(4) . ?
C23 C24 1.393(4) . ?
C24 C25 1.384(5) . ?
C25 C26 1.379(5) . ?
C25 C28 1.514(5) . ?
C26 C27 1.390(4) . ?
Cl C1S 1.693(15) . ?
Cl1 C1S 2.024(13) . ?
Cl2S C1S 1.635(6) . ?

loop_
_geom_hbond_atom_site_label_D
_geom_hbond_atom_site_label_H
_geom_hbond_atom_site_label_A
_geom_hbond_distance_DH
_geom_hbond_distance_HA
_geom_hbond_distance_DA
_geom_hbond_angle_DHA
_geom_hbond_site_symmetry_A
_geom_hbond_publ_flag
C1S H1SB^a O2 0.99 2.52 3.413(5) 149.3 . yes

loop_
_geom_torsion_atom_site_label_1
_geom_torsion_atom_site_label_2
_geom_torsion_atom_site_label_3
_geom_torsion_atom_site_label_4
_geom_torsion
_geom_torsion_site_symmetry_1
_geom_torsion_site_symmetry_2
_geom_torsion_site_symmetry_3
_geom_torsion_site_symmetry_4
_geom_torsion_publ_flag
C6 C1 C2 C3 0.0(5) . . . . ?
Te1 C1 C2 C3 177.9(2) . . . . ?
C1 C2 C3 C4 -0.4(5) . . . . ?
C2 C3 C4 C5 0.3(5) . . . . ?
C3 C4 C5 C6 0.0(5) . . . . ?
C4 C5 C6 C1 -0.4(5) . . . . ?
C4 C5 C6 C7 -179.1(3) . . . . ?
C2 C1 C6 C5 0.3(4) . . . . ?
Te1 C1 C6 C5 -177.8(2) . . . . ?
C2 C1 C6 C7 179.1(3) . . . . ?
Te1 C1 C6 C7 1.0(3) . . . . ?
C8 N1 C7 O1 1.7(5) . . . . ?
Te1 N1 C7 O1 166.5(3) . . . . ?
C8 N1 C7 C6 -176.8(2) . . . . ?
Te1 N1 C7 C6 -12.0(3) . . . . ?
C5 C6 C7 O1 7.7(4) . . . . ?
C1 C6 C7 O1 -171.1(3) . . . . ?
C5 C6 C7 N1 -173.7(3) . . . . ?
C1 C6 C7 N1 7.5(4) . . . . ?
C7 N1 C8 C13 140.2(3) . . . . ?
Te1 N1 C8 C13 -23.7(3) . . . . ?
C7 N1 C8 C9 -42.3(4) . . . . ?
Te1 N1 C8 C9 153.8(2) . . . . ?
C13 C8 C9 C10 -2.5(5) . . . . ?
N1 C8 C9 C10 179.9(3) . . . . ?
C8 C9 C10 C11 0.9(5) . . . . ?
C9 C10 C11 C12 1.6(5) . . . . ?
C9 C10 C11 C14 -178.2(3) . . . . ?
C10 C11 C12 C13 -2.6(5) . . . . ?
C14 C11 C12 C13 177.3(3) . . . . ?
C9 C8 C13 C12 1.6(4) . . . . ?
N1 C8 C13 C12 179.1(3) . . . . ?
C11 C12 C13 C8 1.0(5) . . . . ?
C20 C15 C16 C17 -1.1(4) . . . . ?
Te1 C15 C16 C17 179.9(2) . . . . ?
C15 C16 C17 C18 0.3(5) . . . . ?
C16 C17 C18 C19 1.0(5) . . . . ?
C17 C18 C19 C20 -1.5(5) . . . . ?
C18 C19 C20 C15 0.7(5) . . . . ?
C18 C19 C20 C21 -177.8(3) . . . . ?
C16 C15 C20 C19 0.6(4) . . . . ?
Te1 C15 C20 C19 179.7(2) . . . . ?
C16 C15 C20 C21 179.2(3) . . . . ?
Te1 C15 C20 C21 -1.8(3) . . . . ?
C22 N2 C21 O2 3.1(5) . . . . ?
Te1 N2 C21 O2 170.3(3) . . . . ?
C22 N2 C21 C20 -174.5(2) . . . . ?
Te1 N2 C21 C20 -7.3(3) . . . . ?
C19 C20 C21 O2 6.9(4) . . . . ?
C15 C20 C21 O2 -171.6(3) . . . . ?
C19 C20 C21 N2 -175.4(3) . . . . ?
C15 C20 C21 N2 6.1(4) . . . . ?
C21 N2 C22 C23 -64.6(4) . . . . ?
Te1 N2 C22 C23 128.5(2) . . . . ?
C21 N2 C22 C27 117.6(3) . . . . ?
Te1 N2 C22 C27 -49.3(3) . . . . ?
C27 C22 C23 C24 0.7(5) . . . . ?
N2 C22 C23 C24 -177.1(3) . . . . ?
C22 C23 C24 C25 0.4(5) . . . . ?
C23 C24 C25 C26 -0.9(5) . . . . ?
C23 C24 C25 C28 179.2(4) . . . . ?
C24 C25 C26 C27 0.4(5) . . . . ?
C28 C25 C26 C27 -179.7(4) . . . . ?
C23 C22 C27 C26 -1.2(5) . . . . ?
N2 C22 C27 C26 176.6(3) . . . . ?
C25 C26 C27 C22 0.7(5) . . . . ?
